data_7232584
loop_
_publ_author_name
'Hasegawa, Tsukasa'
'Ashizawa, Minoru'
'Kawauchi, Susumu'
'Masunaga, Hiroyasu'
'Ohta, Noboru'
'Matsumoto, Hidetoshi'

_publ_section_title
;
 Fluorination and chlorination effects on quinoxalineimides as an
 electron-deficient building block for n-channel organic semiconductors
;
_journal_issue 19
_journal_name_full 'RSC Advances'
_journal_page_first 10807
_journal_paper_doi 10.1039/C9RA02413A
_journal_volume 9
_journal_year 2019
_chemical_formula_moiety 'C16 H13 Br2 F2 N3 O2'
_chemical_formula_sum 'C16 H13 Br2 F2 N3 O2'
_chemical_formula_weight 477.10
_space_group_crystal_system monoclinic
_space_group_IT_number 14
_space_group_name_Hall '-P 2ybc'
_space_group_name_H-M_alt 'P 1 21/c 1'
_symmetry_space_group_name_Hall '-P 2ybc'
_symmetry_space_group_name_H-M 'P 1 21/c 1'
_atom_sites_solution_hydrogens geom
_atom_sites_solution_primary direct
_atom_sites_solution_secondary difmap
_audit_update_record
;
2019-02-12 deposited with the CCDC.    2019-04-01 downloaded from the CCDC.
;
_cell_angle_alpha 90.0000
_cell_angle_beta 106.5690(10)
_cell_angle_gamma 90.0000
_cell_formula_units_Z 4
_cell_length_a 13.5124(3)
_cell_length_b 16.6954(3)
_cell_length_c 7.74975(14)
_cell_measurement_reflns_used 10890
_cell_measurement_temperature 296
_cell_measurement_theta_max 68.20
_cell_measurement_theta_min 3.42
_cell_volume 1675.71(6)
_computing_cell_refinement 'RAPID AUTO'
_computing_data_collection 'RAPID AUTO (Rigaku, ????)'
_computing_data_reduction 'RAPID AUTO'
_computing_molecular_graphics 'CrystalStructure 4.3'
_computing_publication_material 'CrystalStructure 4.3 (Rigaku, 2018)'
_computing_structure_refinement 'SHELXL Version 2016/6 (Sheldrick, 2008)'
_computing_structure_solution 'SHELXS97 (Sheldrick, 2008)'
_diffrn_ambient_temperature 296
_diffrn_measured_fraction_theta_full 0.999
_diffrn_measured_fraction_theta_max 0.998
_diffrn_measurement_device_type 'Rigaku R-AXIS RAPID'
_diffrn_radiation_type 'Cu K\a'
_diffrn_radiation_wavelength 1.54187
_diffrn_reflns_av_R_equivalents 0.1330
_diffrn_reflns_av_unetI/netI 0.0818
_diffrn_reflns_Laue_measured_fraction_full 0.999
_diffrn_reflns_Laue_measured_fraction_max 0.998
_diffrn_reflns_limit_h_max 16
_diffrn_reflns_limit_h_min -15
_diffrn_reflns_limit_k_max 19
_diffrn_reflns_limit_k_min -19
_diffrn_reflns_limit_l_max 9
_diffrn_reflns_limit_l_min -9
_diffrn_reflns_number 19167
_diffrn_reflns_point_group_measured_fraction_full 0.999
_diffrn_reflns_point_group_measured_fraction_max 0.998
_diffrn_reflns_theta_full 67.687
_diffrn_reflns_theta_max 68.242
_diffrn_reflns_theta_min 3.413
_diffrn_standards_number 0
_exptl_absorpt_coefficient_mu 6.490
_exptl_absorpt_correction_T_max 0.523
_exptl_absorpt_correction_T_min 0.347
_exptl_absorpt_correction_type multi-scan
_exptl_absorpt_process_details 'ABSCOR (Rigaku, 1995)'
_exptl_crystal_colour pale-yellow
_exptl_crystal_density_diffrn 1.891
_exptl_crystal_density_method 'not measured'
_exptl_crystal_description plate
_exptl_crystal_F_000 936.00
_exptl_crystal_size_max 0.100
_exptl_crystal_size_mid 0.100
_exptl_crystal_size_min 0.100
_refine_diff_density_max 1.38
_refine_diff_density_min -0.82
_refine_ls_extinction_method none
_refine_ls_goodness_of_fit_ref 1.024
_refine_ls_hydrogen_treatment constr
_refine_ls_number_parameters 226
_refine_ls_number_reflns 3054
_refine_ls_number_restraints 0
_refine_ls_R_factor_all 0.0535
_refine_ls_R_factor_gt 0.0508
_refine_ls_shift/su_max 0.000
_refine_ls_structure_factor_coef Fsqd
_refine_ls_weighting_details 'w = 1/[\s^2^(Fo^2^)+(0.0692P)^2^] where P=(Fo^2^+2Fc^2^)/3'
_refine_ls_weighting_scheme calc
_refine_ls_wR_factor_gt 0.1224
_refine_ls_wR_factor_ref 0.1246
_reflns_Friedel_coverage 0.000
_reflns_number_gt 2644
_reflns_number_total 3054
_reflns_threshold_expression F^2^>2.0\s(F^2^)
_cod_data_source_file c9ra02413a2.cif
_cod_data_source_block sample3
_cod_database_code 7232584

loop_
_space_group_symop_id
_space_group_symop_operation_xyz
1 +X,+Y,+Z
2 -X,1/2+Y,1/2-Z
3 -X,-Y,-Z
4 +X,-1/2-Y,-1/2+Z

loop_
_atom_site_label
_atom_site_type_symbol
_atom_site_fract_x
_atom_site_fract_y
_atom_site_fract_z
_atom_site_U_iso_or_equiv
_atom_site_adp_type
_atom_site_occupancy
_atom_site_site_symmetry_order
_atom_site_calc_flag
_atom_site_refinement_flags_posn
_atom_site_refinement_flags_adp
Br1 Br 0.15332(2) 0.05788(2) 0.46966(4) 0.03289(17) Uani 1 1 d . .
Br2 Br 0.15546(2) -0.33645(2) 0.46074(4) 0.03201(17) Uani 1 1 d . .
F1 F 0.30436(15) -0.06101(11) 0.6955(3) 0.0392(5) Uani 1 1 d . .
F2 F 0.30799(14) -0.21786(11) 0.6851(2) 0.0400(5) Uani 1 1 d . .
O1 O -0.20836(17) -0.00160(13) -0.0592(3) 0.0394(6) Uani 1 1 d . .
O2 O -0.20728(17) -0.27516(13) -0.0662(3) 0.0415(6) Uani 1 1 d . .
N1 N -0.0083(2) -0.05248(15) 0.2200(3) 0.0268(6) Uani 1 1 d . .
N2 N -0.0100(2) -0.22541(15) 0.2217(3) 0.0278(6) Uani 1 1 d . .
N3 N -0.2297(2) -0.13852(14) -0.0941(4) 0.0297(7) Uani 1 1 d . .
C1 C 0.1492(2) -0.0541(2) 0.4596(4) 0.0275(8) Uani 1 1 d . .
C2 C 0.2261(3) -0.0978(2) 0.5735(4) 0.0316(8) Uani 1 1 d . .
C3 C 0.2275(3) -0.1807(2) 0.5691(4) 0.0320(8) Uani 1 1 d . .
C4 C 0.1502(2) -0.22453(19) 0.4553(4) 0.0264(7) Uani 1 1 d . .
C5 C 0.0675(2) -0.18216(18) 0.3357(4) 0.0268(7) Uani 1 1 d . .
C6 C -0.0810(2) -0.18098(19) 0.1148(4) 0.0285(7) Uani 1 1 d . .
C7 C -0.1776(3) -0.20903(19) -0.0225(5) 0.0308(7) Uani 1 1 d . .
C8 C -0.3332(3) -0.13891(18) -0.2214(5) 0.0320(8) Uani 1 1 d . .
H20A H -0.335020 -0.176491 -0.317655 0.038 Uiso 1 1 calc R U
H20B H -0.348741 -0.086077 -0.274263 0.038 Uiso 1 1 calc R U
C9 C 0.0677(2) -0.09592(18) 0.3352(4) 0.0271(7) Uani 1 1 d . .
C10 C -0.1775(2) -0.06783(19) -0.0206(4) 0.0286(7) Uani 1 1 d . .
C11 C -0.0801(2) -0.09691(18) 0.1138(4) 0.0280(7) Uani 1 1 d . .
C12 C -0.4154(2) -0.16224(19) -0.1299(4) 0.0345(7) Uani 1 1 d . .
H21A H -0.482909 -0.157472 -0.216590 0.041 Uiso 1 1 calc R U
H21B H -0.405566 -0.217963 -0.093573 0.041 Uiso 1 1 calc R U
C13 C -0.4135(2) -0.1117(2) 0.0339(4) 0.0375(8) Uani 1 1 d . .
H22A H -0.417574 -0.055612 0.000122 0.045 Uiso 1 1 calc R U
H22B H -0.348202 -0.120037 0.125104 0.045 Uiso 1 1 calc R U
C14 C -0.5015(2) -0.13127(18) 0.1141(4) 0.0343(8) Uani 1 1 d . .
H23A H -0.566696 -0.117525 0.027563 0.041 Uiso 1 1 calc R U
H23B H -0.501895 -0.188419 0.136471 0.041 Uiso 1 1 calc R U
C15 C -0.4923(2) -0.0866(2) 0.2884(4) 0.0419(8) Uani 1 1 d . .
H24A H -0.492473 -0.029561 0.265057 0.050 Uiso 1 1 calc R U
H24B H -0.426512 -0.099860 0.373641 0.050 Uiso 1 1 calc R U
C16 C -0.5779(3) -0.1053(2) 0.3735(5) 0.0487(9) Uani 1 1 d . .
H25A H -0.567242 -0.075151 0.482742 0.058 Uiso 1 1 calc R U
H25B H -0.643379 -0.091141 0.291447 0.058 Uiso 1 1 calc R U
H25C H -0.577347 -0.161517 0.400149 0.058 Uiso 1 1 calc R U

loop_
_atom_site_aniso_label
_atom_site_aniso_U_11
_atom_site_aniso_U_22
_atom_site_aniso_U_33
_atom_site_aniso_U_23
_atom_site_aniso_U_13
_atom_site_aniso_U_12
Br1 0.0412(3) 0.0215(3) 0.0361(3) -0.00321(13) 0.0112(2) -0.00477(12)
Br2 0.0393(3) 0.0216(3) 0.0349(3) 0.00369(13) 0.01029(19) 0.00478(12)
F1 0.0379(12) 0.0355(12) 0.0373(11) -0.0033(9) -0.0005(9) -0.0070(8)
F2 0.0364(11) 0.0354(12) 0.0406(11) 0.0041(9) -0.0012(9) 0.0054(8)
O1 0.0446(15) 0.0197(13) 0.0470(14) 0.0012(10) 0.0019(11) 0.0009(10)
O2 0.0455(15) 0.0191(13) 0.0531(15) -0.0011(11) 0.0029(12) -0.0004(10)
N1 0.0326(15) 0.0184(15) 0.0281(14) 0.0005(10) 0.0067(12) 0.0016(10)
N2 0.0319(14) 0.0186(15) 0.0310(14) 0.0018(11) 0.0060(11) -0.0021(10)
N3 0.0327(16) 0.0224(17) 0.0305(15) 0.0021(11) 0.0036(12) 0.0015(10)
C1 0.034(2) 0.0173(19) 0.0325(19) -0.0022(12) 0.0113(16) -0.0045(11)
C2 0.0307(18) 0.033(2) 0.0287(17) -0.0014(15) 0.0054(14) -0.0024(14)
C3 0.0305(19) 0.032(2) 0.0315(18) 0.0016(15) 0.0050(14) -0.0009(14)
C4 0.0306(19) 0.0177(18) 0.0313(18) 0.0028(12) 0.0095(14) 0.0023(11)
C5 0.0288(18) 0.0214(17) 0.0321(17) 0.0017(14) 0.0116(14) 0.0017(13)
C6 0.0284(17) 0.0232(17) 0.0357(18) 0.0025(14) 0.0121(14) 0.0003(13)
C7 0.0357(18) 0.0195(19) 0.0351(18) -0.0005(14) 0.0066(14) -0.0008(14)
C8 0.033(2) 0.027(2) 0.0293(18) -0.0008(13) -0.0006(15) 0.0016(13)
C9 0.0275(17) 0.0246(19) 0.0305(17) 0.0003(14) 0.0105(13) -0.0015(13)
C10 0.0337(18) 0.0196(18) 0.0308(17) 0.0022(14) 0.0064(14) 0.0013(13)
C11 0.0312(17) 0.0234(18) 0.0308(17) -0.0004(14) 0.0111(13) -0.0015(13)
C12 0.0343(18) 0.0291(17) 0.0340(18) 0.0010(14) -0.0001(14) 0.0021(14)
C13 0.041(2) 0.0341(19) 0.0324(18) -0.0020(16) 0.0017(14) -0.0052(16)
C14 0.0297(19) 0.033(2) 0.0343(19) 0.0009(14) -0.0002(14) -0.0041(13)
C15 0.040(2) 0.045(2) 0.0360(19) -0.0031(16) 0.0039(15) -0.0029(15)
C16 0.046(2) 0.060(3) 0.037(2) -0.0033(19) 0.0082(17) -0.0001(19)

loop_
_atom_type_symbol
_atom_type_description
_atom_type_scat_dispersion_real
_atom_type_scat_dispersion_imag
_atom_type_scat_source
C C 0.0181 0.0091
;
International Tables for Crystallography
(Vol. C, Tables 4.2.6.8 and 6.1.1.4)
;
H H 0.0000 0.0000
;
International Tables for Crystallography
(Vol. C, Table 6.1.1.4)
;
Br Br -0.6763 1.2805
;
International Tables for Crystallography
(Vol. C, Tables 4.2.6.8 and 6.1.1.4)
;
F F 0.0727 0.0534
;
International Tables for Crystallography
(Vol. C, Tables 4.2.6.8 and 6.1.1.4)
;
N N 0.0311 0.0180
;
International Tables for Crystallography
(Vol. C, Tables 4.2.6.8 and 6.1.1.4)
;
O O 0.0492 0.0322
;
International Tables for Crystallography
(Vol. C, Tables 4.2.6.8 and 6.1.1.4)
;

loop_
_geom_angle_atom_site_label_1
_geom_angle_atom_site_label_2
_geom_angle_atom_site_label_3
_geom_angle
C11 N1 C9 113.3(3)
C6 N2 C5 113.5(3)
C7 N3 C10 114.0(3)
C7 N3 C8 122.5(3)
C10 N3 C8 123.2(3)
C2 C1 C9 118.3(3)
C2 C1 Br1 119.9(2)
C9 C1 Br1 121.8(2)
F1 C2 C1 120.6(3)
F1 C2 C3 117.3(3)
C1 C2 C3 122.1(3)
F2 C3 C4 120.4(3)
F2 C3 C2 117.2(3)
C4 C3 C2 122.4(3)
C3 C4 C5 117.9(3)
C3 C4 Br2 120.1(2)
C5 C4 Br2 122.0(2)
N2 C5 C4 118.3(3)
N2 C5 C9 121.8(3)
C4 C5 C9 119.9(3)
N2 C6 C11 124.4(3)
N2 C6 C7 127.2(3)
C11 C6 C7 108.4(3)
O2 C7 N3 125.2(3)
O2 C7 C6 130.1(3)
N3 C7 C6 104.7(3)
N3 C8 C12 111.7(3)
N3 C8 H20A 109.3
C12 C8 H20A 109.3
N3 C8 H20B 109.3
C12 C8 H20B 109.3
H20A C8 H20B 107.9
N1 C9 C1 118.4(3)
N1 C9 C5 122.2(3)
C1 C9 C5 119.4(3)
O1 C10 N3 125.3(3)
O1 C10 C11 130.4(3)
N3 C10 C11 104.3(3)
N1 C11 C6 124.7(3)
N1 C11 C10 126.6(3)
C6 C11 C10 108.6(2)
C13 C12 C8 113.9(3)
C13 C12 H21A 108.8
C8 C12 H21A 108.8
C13 C12 H21B 108.8
C8 C12 H21B 108.8
H21A C12 H21B 107.7
C12 C13 C14 113.1(3)
C12 C13 H22A 109.0
C14 C13 H22A 109.0
C12 C13 H22B 109.0
C14 C13 H22B 109.0
H22A C13 H22B 107.8
C15 C14 C13 112.5(3)
C15 C14 H23A 109.1
C13 C14 H23A 109.1
C15 C14 H23B 109.1
C13 C14 H23B 109.1
H23A C14 H23B 107.8
C14 C15 C16 114.0(3)
C14 C15 H24A 108.8
C16 C15 H24A 108.8
C14 C15 H24B 108.8
C16 C15 H24B 108.8
H24A C15 H24B 107.6
C15 C16 H25A 109.5
C15 C16 H25B 109.5
H25A C16 H25B 109.5
C15 C16 H25C 109.5
H25A C16 H25C 109.5
H25B C16 H25C 109.5

loop_
_geom_bond_atom_site_label_1
_geom_bond_atom_site_label_2
_geom_bond_distance
Br1 C1 1.872(3)
Br2 C4 1.870(3)
F1 C2 1.349(4)
F2 C3 1.348(4)
O1 C10 1.190(4)
O2 C7 1.190(4)
N1 C11 1.309(4)
N1 C9 1.362(4)
N2 C6 1.306(4)
N2 C5 1.368(4)
N3 C7 1.402(4)
N3 C10 1.409(4)
N3 C8 1.465(4)
C1 C2 1.367(4)
C1 C9 1.422(4)
C2 C3 1.385(5)
C3 C4 1.370(4)
C4 C5 1.420(4)
C5 C9 1.440(5)
C6 C11 1.404(5)
C6 C7 1.504(4)
C8 C12 1.528(5)
C8 H20A 0.9700
C8 H20B 0.9700
C10 C11 1.507(4)
C12 C13 1.518(4)
C12 H21A 0.9700
C12 H21B 0.9700
C13 C14 1.527(4)
C13 H22A 0.9700
C13 H22B 0.9700
C14 C15 1.516(4)
C14 H23A 0.9700
C14 H23B 0.9700
C15 C16 1.519(4)
C15 H24A 0.9700
C15 H24B 0.9700
C16 H25A 0.9600
C16 H25B 0.9600
C16 H25C 0.9600

loop_
_geom_torsion_atom_site_label_1
_geom_torsion_atom_site_label_2
_geom_torsion_atom_site_label_3
_geom_torsion_atom_site_label_4
_geom_torsion
C9 C1 C2 F1 -179.2(3)
Br1 C1 C2 F1 1.1(4)
C9 C1 C2 C3 0.9(4)
Br1 C1 C2 C3 -178.8(2)
F1 C2 C3 F2 -1.2(4)
C1 C2 C3 F2 178.8(3)
F1 C2 C3 C4 177.6(3)
C1 C2 C3 C4 -2.4(4)
F2 C3 C4 C5 -179.8(3)
C2 C3 C4 C5 1.4(4)
F2 C3 C4 Br2 0.3(4)
C2 C3 C4 Br2 -178.4(2)
C6 N2 C5 C4 -178.6(3)
C6 N2 C5 C9 0.5(4)
C3 C4 C5 N2 -180.0(3)
Br2 C4 C5 N2 -0.1(4)
C3 C4 C5 C9 1.0(4)
Br2 C4 C5 C9 -179.24(19)
C5 N2 C6 C11 0.0(4)
C5 N2 C6 C7 -178.2(3)
C10 N3 C7 O2 -179.4(3)
C8 N3 C7 O2 6.0(5)
C10 N3 C7 C6 0.7(4)
C8 N3 C7 C6 -173.9(3)
N2 C6 C7 O2 -2.8(6)
C11 C6 C7 O2 178.7(3)
N2 C6 C7 N3 177.1(3)
C11 C6 C7 N3 -1.4(3)
C7 N3 C8 C12 71.6(4)
C10 N3 C8 C12 -102.6(3)
C11 N1 C9 C1 -178.9(3)
C11 N1 C9 C5 0.5(4)
C2 C1 C9 N1 -179.2(3)
Br1 C1 C9 N1 0.5(4)
C2 C1 C9 C5 1.4(4)
Br1 C1 C9 C5 -178.87(19)
N2 C5 C9 N1 -0.8(4)
C4 C5 C9 N1 178.3(3)
N2 C5 C9 C1 178.6(3)
C4 C5 C9 C1 -2.4(4)
C7 N3 C10 O1 -178.6(3)
C8 N3 C10 O1 -3.9(5)
C7 N3 C10 C11 0.2(4)
C8 N3 C10 C11 174.8(3)
C9 N1 C11 C6 0.0(4)
C9 N1 C11 C10 176.1(3)
N2 C6 C11 N1 -0.3(5)
C7 C6 C11 N1 178.3(3)
N2 C6 C11 C10 -177.0(3)
C7 C6 C11 C10 1.5(3)
O1 C10 C11 N1 0.9(6)
N3 C10 C11 N1 -177.8(3)
O1 C10 C11 C6 177.6(3)
N3 C10 C11 C6 -1.1(3)
N3 C8 C12 C13 53.9(3)
C8 C12 C13 C14 175.2(3)
C12 C13 C14 C15 174.0(3)
C13 C14 C15 C16 -179.3(3)
